data_7106554
loop_
_publ_author_name
'Hikaru Yanai'
'Masaya Fujita'
'Takeo Taguchi'

_publ_section_title
;
 A regioselective synthesis of poly-substituted aryl triflones through
 self-promoting three component reaction
;
_journal_name_full Chem.Commun.
_journal_page_first 7245
_journal_paper_doi 10.1039/c1cc12093j
_journal_volume 47
_journal_year 2011
_chemical_formula_moiety 'C12 H14 F6 O6 S2'
_chemical_formula_sum 'C12 H14 F6 O6 S2'
_chemical_formula_weight 432.35
_chemical_melting_point 89.0
_chemical_name_systematic
;
Ethyl 2-(6,6-bis(trifluoromethylsulfonyl)cyclohex-2-enyl)acetate
;
_space_group_IT_number 14
_symmetry_cell_setting monoclinic
_symmetry_space_group_name_Hall '-P 2ybc'
_symmetry_space_group_name_H-M 'P 1 21/c 1'
_atom_sites_solution_hydrogens geom
_atom_sites_solution_primary direct
_atom_sites_solution_secondary difmap
_audit_creation_date '30 Jul 2010'
_audit_creation_method SHELXL-97
_cell_angle_alpha 90.00
_cell_angle_beta 97.767(2)
_cell_angle_gamma 90.00
_cell_formula_units_Z 4
_cell_length_a 8.1916(10)
_cell_length_b 12.7099(16)
_cell_length_c 16.097(2)
_cell_measurement_reflns_used 4598
_cell_measurement_temperature 90
_cell_measurement_theta_max 27.60
_cell_measurement_theta_min 2.51
_cell_volume 1660.6(4)
_computing_cell_refinement 'APEX2 (Bruker AXS, 2006)'
_computing_data_collection 'APEX2 (Bruker AXS, 2006)'
_computing_data_reduction 'SAINT (Bruker AXS, 2004)'
_computing_molecular_graphics 'XSHEL (Bruker AXS,2002)'
_computing_publication_material 'XCIF (Bruker AXS, 2001)'
_computing_structure_refinement 'SHELXL-97 (Sheldrick, 1997)'
_computing_structure_solution 'SHELXS-97 (Sheldrick, 1997)'
_diffrn_ambient_temperature 90
_diffrn_detector_area_resol_mean 8.333
_diffrn_measured_fraction_theta_full 0.976
_diffrn_measured_fraction_theta_max 0.976
_diffrn_measurement_device_type 'Bruker APEXII CCD area detector'
_diffrn_measurement_method 'phi and omega scans'
_diffrn_radiation_monochromator 'Bruker Helios multilayer confocal mirror'
_diffrn_radiation_source 'Bruker TXS fine-focus rotating anode'
_diffrn_radiation_type MoK\a
_diffrn_radiation_wavelength 0.71073
_diffrn_reflns_av_R_equivalents 0.0213
_diffrn_reflns_av_sigmaI/netI 0.0267
_diffrn_reflns_limit_h_max 8
_diffrn_reflns_limit_h_min -10
_diffrn_reflns_limit_k_max 16
_diffrn_reflns_limit_k_min -13
_diffrn_reflns_limit_l_max 20
_diffrn_reflns_limit_l_min -20
_diffrn_reflns_number 9303
_diffrn_reflns_theta_full 27.64
_diffrn_reflns_theta_max 27.64
_diffrn_reflns_theta_min 2.05
_exptl_absorpt_coefficient_mu 0.413
_exptl_absorpt_correction_T_max 0.9331
_exptl_absorpt_correction_T_min 0.9002
_exptl_absorpt_correction_type analytical
_exptl_absorpt_process_details
;
Crystal Faces plugin in Bruker APEX2 software
;
_exptl_crystal_colour Colorless
_exptl_crystal_density_diffrn 1.729
_exptl_crystal_density_method 'not measured'
_exptl_crystal_description Block
_exptl_crystal_F_000 880
_exptl_crystal_size_max 0.26
_exptl_crystal_size_mid 0.23
_exptl_crystal_size_min 0.17
_refine_diff_density_max 0.647
_refine_diff_density_min -0.458
_refine_diff_density_rms 0.061
_refine_ls_extinction_method none
_refine_ls_goodness_of_fit_ref 1.000
_refine_ls_hydrogen_treatment constr
_refine_ls_matrix_type full
_refine_ls_number_parameters 236
_refine_ls_number_reflns 3765
_refine_ls_number_restraints 0
_refine_ls_restrained_S_all 1.000
_refine_ls_R_factor_all 0.0385
_refine_ls_R_factor_gt 0.0317
_refine_ls_shift/su_max 0.001
_refine_ls_shift/su_mean 0.000
_refine_ls_structure_factor_coef Fsqd
_refine_ls_weighting_details 'calc w=1/[\s^2^(Fo^2^)+(0.0339P)^2^+1.4602P] where P=(Fo^2^+2Fc^2^)/3'
_refine_ls_weighting_scheme calc
_refine_ls_wR_factor_gt 0.0757
_refine_ls_wR_factor_ref 0.0798
_reflns_number_gt 3260
_reflns_number_total 3765
_reflns_threshold_expression >2sigma(I)
_cod_data_source_file c1cc12093j.txt
_cod_data_source_block CBA06-3af
_cod_original_cell_volume 1660.5(4)
_cod_original_sg_symbol_H-M 'P 21/c'
_cod_database_code 7106554

loop_
_symmetry_equiv_pos_as_xyz
'x, y, z'
'-x, y+1/2, -z+1/2'
'-x, -y, -z'
'x, -y-1/2, z-1/2'

loop_
_atom_site_label
_atom_site_type_symbol
_atom_site_fract_x
_atom_site_fract_y
_atom_site_fract_z
_atom_site_U_iso_or_equiv
_atom_site_adp_type
_atom_site_occupancy
_atom_site_symmetry_multiplicity
_atom_site_calc_flag
_atom_site_refinement_flags
_atom_site_disorder_assembly
_atom_site_disorder_group
C1 C 0.67990(19) -0.04432(13) 0.32931(9) 0.0134(3) Uani 1 1 d . . .
C2 C 0.8904(2) -0.17819(14) 0.22222(10) 0.0197(3) Uani 1 1 d . . .
C3 C 0.81571(19) 0.12023(13) 0.41272(10) 0.0164(3) Uani 1 1 d . . .
H3A H 0.9299 0.0949 0.4286 0.020 Uiso 1 1 calc R . .
H3B H 0.8086 0.1535 0.3567 0.020 Uiso 1 1 calc R . .
C4 C 0.6831(2) -0.21137(13) 0.41784(10) 0.0176(3) Uani 1 1 d . . .
H4A H 0.6129 -0.2698 0.4330 0.021 Uiso 1 1 calc R . .
H4B H 0.7835 -0.2420 0.3995 0.021 Uiso 1 1 calc R . .
C5 C 0.3435(2) 0.00864(14) 0.24526(10) 0.0188(3) Uani 1 1 d . . .
C6 C 0.69528(19) 0.02667(13) 0.40906(9) 0.0144(3) Uani 1 1 d . . .
H6 H 0.5836 0.0577 0.4107 0.017 Uiso 1 1 calc R . .
C7 C 0.58952(19) -0.14742(13) 0.34624(10) 0.0154(3) Uani 1 1 d . . .
H7A H 0.4786 -0.1301 0.3603 0.019 Uiso 1 1 calc R . .
H7B H 0.5752 -0.1907 0.2946 0.019 Uiso 1 1 calc R . .
C8 C 0.7740(2) 0.20033(14) 0.47628(10) 0.0178(3) Uani 1 1 d . . .
C9 C 0.7330(2) -0.03873(14) 0.48825(10) 0.0175(3) Uani 1 1 d . . .
H9 H 0.7612 -0.0016 0.5394 0.021 Uiso 1 1 calc R . .
C10 C 0.7302(2) -0.14252(14) 0.49262(10) 0.0186(3) Uani 1 1 d . . .
H10 H 0.7594 -0.1749 0.5457 0.022 Uiso 1 1 calc R . .
C11 C 0.7717(3) 0.44491(15) 0.50010(12) 0.0269(4) Uani 1 1 d . . .
H11A H 0.8328 0.4679 0.4550 0.040 Uiso 1 1 calc R . .
H11B H 0.7598 0.5041 0.5378 0.040 Uiso 1 1 calc R . .
H11C H 0.6623 0.4200 0.4759 0.040 Uiso 1 1 calc R . .
C12 C 0.8637(2) 0.35717(14) 0.54842(11) 0.0210(4) Uani 1 1 d . . .
H12A H 0.9699 0.3839 0.5774 0.025 Uiso 1 1 calc R . .
H12B H 0.7985 0.3305 0.5914 0.025 Uiso 1 1 calc R . .
F1 F 0.91868(16) -0.14054(10) 0.14983(7) 0.0354(3) Uani 1 1 d . . .
F2 F 1.01467(17) -0.23907(10) 0.25120(8) 0.0445(3) Uani 1 1 d . . .
F3 F 0.75459(15) -0.23389(10) 0.21091(8) 0.0381(3) Uani 1 1 d . . .
F4 F 0.30968(12) 0.03827(9) 0.31995(6) 0.0235(2) Uani 1 1 d . . .
F5 F 0.26792(12) 0.07213(9) 0.18728(6) 0.0241(2) Uani 1 1 d . . .
F6 F 0.29026(12) -0.08842(9) 0.22953(7) 0.0256(2) Uani 1 1 d . . .
O1 O 0.59252(15) -0.03692(11) 0.16443(7) 0.0243(3) Uani 1 1 d . . .
O2 O 0.59403(15) 0.13370(10) 0.24143(8) 0.0238(3) Uani 1 1 d . . .
O3 O 0.93149(14) 0.02585(10) 0.25407(8) 0.0202(3) Uani 1 1 d . . .
O4 O 0.99301(14) -0.09975(10) 0.37258(7) 0.0193(3) Uani 1 1 d . . .
O5 O 0.64939(16) 0.20059(11) 0.50822(9) 0.0283(3) Uani 1 1 d . . .
O6 O 0.89417(14) 0.27170(9) 0.49169(7) 0.0185(2) Uani 1 1 d . . .
S1 S 0.56824(5) 0.02273(3) 0.23714(2) 0.01628(10) Uani 1 1 d . . .
S2 S 0.88918(5) -0.06462(3) 0.29937(2) 0.01434(10) Uani 1 1 d . . .

loop_
_atom_site_aniso_label
_atom_site_aniso_U_11
_atom_site_aniso_U_22
_atom_site_aniso_U_33
_atom_site_aniso_U_23
_atom_site_aniso_U_13
_atom_site_aniso_U_12
C1 0.0100(7) 0.0179(8) 0.0123(7) 0.0000(6) 0.0020(5) -0.0002(6)
C2 0.0212(8) 0.0197(9) 0.0189(8) -0.0028(7) 0.0057(7) 0.0003(7)
C3 0.0132(7) 0.0194(8) 0.0172(8) -0.0029(6) 0.0049(6) -0.0024(6)
C4 0.0161(8) 0.0188(8) 0.0182(8) 0.0022(6) 0.0042(6) -0.0008(6)
C5 0.0143(8) 0.0258(9) 0.0159(8) 0.0012(7) 0.0002(6) -0.0006(6)
C6 0.0121(7) 0.0181(8) 0.0135(7) -0.0024(6) 0.0032(6) -0.0019(6)
C7 0.0138(7) 0.0170(8) 0.0156(7) -0.0017(6) 0.0027(6) -0.0034(6)
C8 0.0168(8) 0.0185(8) 0.0182(8) -0.0011(6) 0.0028(6) -0.0025(6)
C9 0.0151(8) 0.0245(9) 0.0131(7) -0.0009(6) 0.0025(6) -0.0034(6)
C10 0.0141(8) 0.0272(9) 0.0143(8) 0.0030(7) 0.0018(6) -0.0014(7)
C11 0.0338(11) 0.0221(9) 0.0248(9) -0.0039(7) 0.0034(8) 0.0032(8)
C12 0.0251(9) 0.0209(9) 0.0169(8) -0.0060(7) 0.0023(7) -0.0041(7)
F1 0.0529(8) 0.0350(7) 0.0225(6) -0.0061(5) 0.0207(5) -0.0043(6)
F2 0.0544(8) 0.0345(7) 0.0407(7) -0.0124(6) -0.0082(6) 0.0246(6)
F3 0.0352(7) 0.0382(7) 0.0452(7) -0.0242(6) 0.0212(6) -0.0181(5)
F4 0.0166(5) 0.0380(6) 0.0162(5) 0.0005(4) 0.0037(4) 0.0020(4)
F5 0.0187(5) 0.0329(6) 0.0195(5) 0.0058(4) -0.0018(4) 0.0047(4)
F6 0.0174(5) 0.0288(6) 0.0292(6) -0.0001(5) -0.0023(4) -0.0053(4)
O1 0.0219(6) 0.0367(8) 0.0145(6) -0.0010(5) 0.0032(5) 0.0013(5)
O2 0.0201(6) 0.0226(7) 0.0280(7) 0.0077(5) 0.0011(5) -0.0009(5)
O3 0.0183(6) 0.0193(6) 0.0250(6) 0.0013(5) 0.0099(5) -0.0015(5)
O4 0.0137(6) 0.0263(7) 0.0180(6) -0.0014(5) 0.0020(4) 0.0004(5)
O5 0.0216(7) 0.0302(7) 0.0360(7) -0.0129(6) 0.0149(6) -0.0076(5)
O6 0.0174(6) 0.0182(6) 0.0201(6) -0.0038(5) 0.0035(5) -0.0044(5)
S1 0.01351(19) 0.0215(2) 0.01388(18) 0.00301(15) 0.00191(14) -0.00031(15)
S2 0.01204(19) 0.0167(2) 0.01492(19) -0.00092(15) 0.00428(14) -0.00108(14)

loop_
_atom_type_symbol
_atom_type_description
_atom_type_scat_dispersion_real
_atom_type_scat_dispersion_imag
_atom_type_scat_source
C C 0.0033 0.0016 'International Tables Vol C Tables 4.2.6.8 and 6.1.1.4'
H H 0.0000 0.0000 'International Tables Vol C Tables 4.2.6.8 and 6.1.1.4'
O O 0.0106 0.0060 'International Tables Vol C Tables 4.2.6.8 and 6.1.1.4'
F F 0.0171 0.0103 'International Tables Vol C Tables 4.2.6.8 and 6.1.1.4'
S S 0.1246 0.1234 'International Tables Vol C Tables 4.2.6.8 and 6.1.1.4'

loop_
_geom_angle_atom_site_label_1
_geom_angle_atom_site_label_2
_geom_angle_atom_site_label_3
_geom_angle
_geom_angle_site_symmetry_1
_geom_angle_site_symmetry_3
_geom_angle_publ_flag
C7 C1 C6 109.40(12) . . ?
C7 C1 S1 109.65(11) . . ?
C6 C1 S1 111.78(11) . . ?
C7 C1 S2 114.07(11) . . ?
C6 C1 S2 108.57(10) . . ?
S1 C1 S2 103.30(7) . . ?
F1 C2 F3 108.83(15) . . ?
F1 C2 F2 108.04(15) . . ?
F3 C2 F2 109.49(16) . . ?
F1 C2 S2 108.70(12) . . ?
F3 C2 S2 114.88(11) . . ?
F2 C2 S2 106.68(12) . . ?
C8 C3 C6 110.05(12) . . ?
C8 C3 H3A 109.7 . . ?
C6 C3 H3A 109.7 . . ?
C8 C3 H3B 109.7 . . ?
C6 C3 H3B 109.7 . . ?
H3A C3 H3B 108.2 . . ?
C10 C4 C7 110.12(14) . . ?
C10 C4 H4A 109.6 . . ?
C7 C4 H4A 109.6 . . ?
C10 C4 H4B 109.6 . . ?
C7 C4 H4B 109.6 . . ?
H4A C4 H4B 108.2 . . ?
F5 C5 F6 108.88(14) . . ?
F5 C5 F4 109.38(14) . . ?
F6 C5 F4 109.61(14) . . ?
F5 C5 S1 105.26(11) . . ?
F6 C5 S1 112.21(12) . . ?
F4 C5 S1 111.37(11) . . ?
C9 C6 C3 109.51(13) . . ?
C9 C6 C1 111.04(13) . . ?
C3 C6 C1 117.24(12) . . ?
C9 C6 H6 106.1 . . ?
C3 C6 H6 106.1 . . ?
C1 C6 H6 106.1 . . ?
C4 C7 C1 112.33(13) . . ?
C4 C7 H7A 109.1 . . ?
C1 C7 H7A 109.1 . . ?
C4 C7 H7B 109.1 . . ?
C1 C7 H7B 109.1 . . ?
H7A C7 H7B 107.9 . . ?
O5 C8 O6 124.37(16) . . ?
O5 C8 C3 124.90(15) . . ?
O6 C8 C3 110.72(13) . . ?
C10 C9 C6 126.03(15) . . ?
C10 C9 H9 117.0 . . ?
C6 C9 H9 117.0 . . ?
C9 C10 C4 123.07(15) . . ?
C9 C10 H10 118.5 . . ?
C4 C10 H10 118.5 . . ?
C12 C11 H11A 109.5 . . ?
C12 C11 H11B 109.5 . . ?
H11A C11 H11B 109.5 . . ?
C12 C11 H11C 109.5 . . ?
H11A C11 H11C 109.5 . . ?
H11B C11 H11C 109.5 . . ?
O6 C12 C11 110.13(14) . . ?
O6 C12 H12A 109.6 . . ?
C11 C12 H12A 109.6 . . ?
O6 C12 H12B 109.6 . . ?
C11 C12 H12B 109.6 . . ?
H12A C12 H12B 108.1 . . ?
C8 O6 C12 115.88(13) . . ?
O2 S1 O1 121.83(8) . . ?
O2 S1 C1 111.35(8) . . ?
O1 S1 C1 107.75(8) . . ?
O2 S1 C5 103.40(8) . . ?
O1 S1 C5 104.67(8) . . ?
C1 S1 C5 106.58(7) . . ?
O4 S2 O3 120.93(8) . . ?
O4 S2 C1 107.25(7) . . ?
O3 S2 C1 108.43(7) . . ?
O4 S2 C2 104.24(8) . . ?
O3 S2 C2 104.71(7) . . ?
C1 S2 C2 111.11(7) . . ?

loop_
_geom_bond_atom_site_label_1
_geom_bond_atom_site_label_2
_geom_bond_distance
_geom_bond_site_symmetry_2
_geom_bond_publ_flag
C1 C7 1.547(2) . ?
C1 C6 1.560(2) . ?
C1 S1 1.8431(16) . ?
C1 S2 1.8604(15) . ?
C2 F1 1.309(2) . ?
C2 F3 1.311(2) . ?
C2 F2 1.313(2) . ?
C2 S2 1.9051(17) . ?
C3 C8 1.515(2) . ?
C3 C6 1.541(2) . ?
C3 H3A 0.9900 . ?
C3 H3B 0.9900 . ?
C4 C10 1.496(2) . ?
C4 C7 1.529(2) . ?
C4 H4A 0.9900 . ?
C4 H4B 0.9900 . ?
C5 F5 1.323(2) . ?
C5 F6 1.321(2) . ?
C5 F4 1.3244(19) . ?
C5 S1 1.8720(17) . ?
C6 C9 1.518(2) . ?
C6 H6 1.0000 . ?
C7 H7A 0.9900 . ?
C7 H7B 0.9900 . ?
C8 O5 1.203(2) . ?
C8 O6 1.337(2) . ?
C9 C10 1.321(2) . ?
C9 H9 0.9500 . ?
C10 H10 0.9500 . ?
C11 C12 1.503(3) . ?
C11 H11A 0.9800 . ?
C11 H11B 0.9800 . ?
C11 H11C 0.9800 . ?
C12 O6 1.462(2) . ?
C12 H12A 0.9900 . ?
C12 H12B 0.9900 . ?
O1 S1 1.4308(13) . ?
O2 S1 1.4265(14) . ?
O3 S2 1.4291(12) . ?
O4 S2 1.4285(12) . ?
